data_2013411
loop_
_publ_author_name
'M. Barboiu'
'A. van der Lee'

_publ_section_title
;
 Hydrogen bonding in
 calcium--trifluoromethanesulfonate--1,3-di-4-pyridylurea--methanol
 (1/2/2/4)
;
_journal_issue 9
_journal_name_full 'Acta Crystallographica Section C'
_journal_page_first m366
_journal_page_last m368
_journal_paper_doi 10.1107/S0108270103011454
_journal_volume 59
_journal_year 2003
_chemical_formula_iupac 'Ca 2+, 2C F3 O3 S 1-, 2C11 H10 N4 O, 4C H4 O'
_chemical_formula_moiety 'Ca 2+, 2C F3 O3 S 1-, 2C11 H10 N4 O, 4C H4 O'
_chemical_formula_sum 'C28 H36 Ca F6 N8 O12 S2'
_chemical_formula_weight 894.84
_space_group_IT_number 2
_symmetry_cell_setting triclinic
_symmetry_space_group_name_Hall '-P 1'
_symmetry_space_group_name_H-M 'P -1'
_atom_sites_solution_hydrogens geom
_atom_sites_solution_primary direct
_atom_sites_solution_secondary difmap
_cell_angle_alpha 98.950(10)
_cell_angle_beta 97.140(10)
_cell_angle_gamma 94.030(10)
_cell_formula_units_Z 1
_cell_length_a 9.1570(10)
_cell_length_b 9.7680(10)
_cell_length_c 11.366(2)
_cell_measurement_reflns_used 4175
_cell_measurement_temperature 173
_cell_measurement_theta_max 23.20
_cell_measurement_theta_min 1.75
_cell_volume 992.3(2)
_computing_cell_refinement 'Crysalis RED (Oxford Diffraction, 2002)'
_computing_data_collection 'Crysalis CCD (Oxford Diffraction, 2002)'
_computing_data_reduction 'Crysalis RED (2002)'
_computing_molecular_graphics 'PLATON (Spek, 2003)'
_computing_publication_material PLATON
_computing_structure_refinement
;
CRYSTALS (Watkin et al., 2001), SHELXL97 (Sheldrick, 1997) and
WinGX (Version 1.64.05; Farrugia, 1997)
;
_computing_structure_solution 'SIR92 (Altomare et al., 1994)'
_diffrn_ambient_temperature 173
_diffrn_detector_area_resol_mean 17
_diffrn_measured_fraction_theta_full 1.00
_diffrn_measured_fraction_theta_max 1.000
_diffrn_measurement_device_type 'Xcalibur CCD'
_diffrn_measurement_method area-detector
_diffrn_radiation_type MoK\a
_diffrn_radiation_wavelength 0.71073
_diffrn_reflns_av_R_equivalents 0.0300
_diffrn_reflns_limit_h_max 12
_diffrn_reflns_limit_h_min -13
_diffrn_reflns_limit_k_max 13
_diffrn_reflns_limit_k_min -12
_diffrn_reflns_limit_l_max 16
_diffrn_reflns_limit_l_min -17
_diffrn_reflns_number 17908
_diffrn_reflns_reduction_process RED
_diffrn_reflns_theta_full 28.49
_diffrn_reflns_theta_max 28.49
_diffrn_reflns_theta_min 3.23
_diffrn_standards_decay_% 0.00
_diffrn_standards_interval_time 30
_exptl_absorpt_coefficient_mu 0.358
_exptl_absorpt_correction_T_max 0.910
_exptl_absorpt_correction_T_min 0.900
_exptl_absorpt_correction_type gaussian
_exptl_absorpt_process_details '(Schwarzenbach & Flack, 1991)'
_exptl_crystal_colour colourless
_exptl_crystal_density_diffrn 1.497
_exptl_crystal_density_method 'Not Measured'
_exptl_crystal_description prism
_exptl_crystal_F_000 462
_exptl_crystal_size_max 0.30
_exptl_crystal_size_mid 0.30
_exptl_crystal_size_min 0.25
_refine_diff_density_max 0.260
_refine_diff_density_min -0.313
_refine_ls_extinction_coef 0.0018(4)
_refine_ls_extinction_expression Fc^*^=kFc[1+0.001xFc^2^\l^3^/sin(2\q)]^-1/4^
_refine_ls_extinction_method SHELXL97
_refine_ls_goodness_of_fit_ref 0.695
_refine_ls_hydrogen_treatment constr
_refine_ls_matrix_type full
_refine_ls_number_parameters 264
_refine_ls_number_reflns 6255
_refine_ls_number_restraints 0
_refine_ls_restrained_S_all 0.695
_refine_ls_R_factor_all 0.0748
_refine_ls_R_factor_gt 0.0350
_refine_ls_shift/su_max 0.002
_refine_ls_shift/su_mean 0.000
_refine_ls_structure_factor_coef Fsqd
_refine_ls_weighting_details 'calc w = 1/[\s^2^(Fo^2^)+(0.023P)^2^] where P = (Fo^2^+2Fc^2^)/3'
_refine_ls_weighting_scheme calc
_refine_ls_wR_factor_gt 0.0602
_refine_ls_wR_factor_ref 0.0663
_reflns_number_gt 2931
_reflns_number_total 5013
_reflns_threshold_expression I>2\s(I)
_cod_data_source_file de1212.cif
_cod_data_source_block I
_cod_depositor_comments
;
The following automatic conversions were performed:
'_symmetry_cell_setting' value 'Triclinic' changed to 'triclinic'
according to '/home/saulius/struct/CIF-dictionaries/cif_core.dic'
dictionary named 'cif_core.dic' version 2.4.1 from 2010-06-29.

Automatic conversion script
Id: cif_fix_enum 1527 2010-12-29 10:47:43Z saulius 

The following automatic conversions were performed:

'_symmetry_cell_setting' value 'Triclinic' changed to 'triclinic'
according to /home/saulius/struct/CIF-dictionaries/cif_core.dic
dictionary named 'cif_core.dic' version 2.4.1 from
2010-06-29.

'_exptl_absorpt_correction_type' value 'Gaussian'
changed to 'gaussian' according to
/home/saulius/struct/CIF-dictionaries/cif_core.dic dictionary named
'cif_core.dic' version 2.4.1 from 2010-06-29.

Automatic conversion script
Id: cif_fix_values 1715 2011-07-08 13:25:40Z adriana 
;
_cod_database_code 2013411

loop_
_symmetry_equiv_pos_as_xyz
x,y,z
-x,-y,-z

loop_
_atom_site_label
_atom_site_fract_x
_atom_site_fract_y
_atom_site_fract_z
_atom_site_U_iso_or_equiv
_atom_site_adp_type
_atom_site_calc_flag
_atom_site_refinement_flags
_atom_site_occupancy
_atom_site_disorder_assembly
_atom_site_disorder_group
_atom_site_type_symbol
Ca1 1.0000 0.0000 0.0000 0.02014(11) Uani d S 1 . . Ca
O2 1.13628(12) 0.20800(12) -0.01142(11) 0.0316(3) Uani d . 1 . . O
H2 1.1087 0.2472 -0.0679 0.047 Uiso calc R 1 . . H
C2 1.28346(19) 0.26111(19) 0.03850(17) 0.0423(5) Uani d . 1 . . C
H2B 1.3085 0.2300 0.1139 0.063 Uiso calc R 1 . . H
H2C 1.2907 0.3610 0.0511 0.063 Uiso calc R 1 . . H
H2D 1.3504 0.2282 -0.0159 0.063 Uiso calc R 1 . . H
O3 0.85768(12) 0.01471(11) -0.18068(10) 0.0302(3) Uani d . 1 . . O
H3 0.8003 0.0748 -0.1867 0.045 Uiso calc R 1 . . H
C3 0.8362(2) -0.08435(19) -0.28842(16) 0.0440(5) Uani d . 1 . . C
H3A 0.8893 -0.1634 -0.2762 0.066 Uiso calc R 1 . . H
H3B 0.8719 -0.0429 -0.3518 0.066 Uiso calc R 1 . . H
H3C 0.7327 -0.1137 -0.3100 0.066 Uiso calc R 1 . . H
S1 0.75716(5) 0.20720(4) 0.18066(4) 0.02909(11) Uani d . 1 . . S
F1 0.56130(14) 0.12817(13) 0.30814(11) 0.0658(4) Uani d . 1 . . F
F2 0.69659(14) -0.03200(12) 0.24689(12) 0.0649(4) Uani d . 1 . . F
F3 0.52539(13) 0.02686(12) 0.12473(11) 0.0585(3) Uani d . 1 . . F
O11 0.82191(13) 0.13343(12) 0.08232(11) 0.0384(3) Uani d . 1 . . O
O12 0.85742(13) 0.24608(13) 0.29065(11) 0.0479(4) Uani d . 1 . . O
O13 0.66623(13) 0.31371(12) 0.14929(11) 0.0397(3) Uani d . 1 . . O
C4 0.6278(2) 0.07484(19) 0.21640(17) 0.0372(4) Uani d . 1 . . C
O1 0.68198(14) 0.62088(12) 0.57166(10) 0.0406(3) Uani d . 1 . . O
N1 0.80701(14) 0.44014(13) 0.49423(12) 0.0264(3) Uani d . 1 . . N
H1 0.8211 0.3903 0.4280 0.032 Uiso calc R 1 . . H
N2 0.64656(14) 0.54022(13) 0.36927(11) 0.0247(3) Uani d . 1 . . N
H2A 0.6717 0.4784 0.3148 0.030 Uiso calc R 1 . . H
C1 0.70925(17) 0.54100(16) 0.48560(14) 0.0249(4) Uani d . 1 . . C
N11 1.04683(17) 0.33489(17) 0.80203(15) 0.0443(4) Uani d . 1 . . N
C12 1.0463(2) 0.2641(2) 0.69164(19) 0.0440(5) Uani d . 1 . . C
H12 1.1012 0.1875 0.6834 0.053 Uiso calc R 1 . . H
C13 0.97008(19) 0.29712(18) 0.58935(17) 0.0366(4) Uani d . 1 . . C
H13 0.9749 0.2445 0.5146 0.044 Uiso calc R 1 . . H
C14 0.88485(18) 0.41131(16) 0.59933(15) 0.0273(4) Uani d . 1 . . C
C15 0.8866(2) 0.48728(18) 0.71277(16) 0.0369(4) Uani d . 1 . . C
H15A 0.8344 0.5655 0.7239 0.044 Uiso calc R 1 . . H
C16 0.9673(2) 0.4449(2) 0.80916(17) 0.0453(5) Uani d . 1 . . C
H16 0.9665 0.4968 0.8849 0.054 Uiso calc R 1 . . H
N21 0.34134(15) 0.80415(13) 0.23998(12) 0.0290(3) Uani d . 1 . . N
C22 0.39556(18) 0.70308(17) 0.16774(15) 0.0298(4) Uani d . 1 . . C
H22 0.3638 0.6915 0.0856 0.036 Uiso calc R 1 . . H
C23 0.49556(18) 0.61560(16) 0.20837(14) 0.0268(4) Uani d . 1 . . C
H23 0.5292 0.5473 0.1544 0.032 Uiso calc R 1 . . H
C24 0.54559(17) 0.63065(15) 0.33099(14) 0.0221(3) Uani d . 1 . . C
C25 0.49125(17) 0.73559(16) 0.40699(15) 0.0274(4) Uani d . 1 . . C
H25 0.5216 0.7505 0.4895 0.033 Uiso calc R 1 . . H
C26 0.39121(18) 0.81690(17) 0.35664(15) 0.0309(4) Uani d . 1 . . C
H26 0.3558 0.8862 0.4085 0.037 Uiso calc R 1 . . H

loop_
_atom_site_aniso_label
_atom_site_aniso_U_11
_atom_site_aniso_U_22
_atom_site_aniso_U_33
_atom_site_aniso_U_12
_atom_site_aniso_U_13
_atom_site_aniso_U_23
Ca1 0.0210(2) 0.0206(2) 0.0195(2) 0.00650(19) 0.00356(19) 0.00260(19)
O2 0.0278(6) 0.0319(7) 0.0356(7) -0.0010(5) -0.0039(5) 0.0152(5)
C2 0.0313(10) 0.0484(12) 0.0451(12) -0.0030(9) -0.0015(9) 0.0096(10)
O3 0.0346(7) 0.0272(6) 0.0269(6) 0.0134(5) -0.0039(5) 0.0005(5)
C3 0.0479(12) 0.0412(11) 0.0366(11) 0.0204(10) -0.0074(9) -0.0102(9)
S1 0.0281(2) 0.0289(2) 0.0310(2) 0.01003(19) 0.00934(19) -0.00035(19)
F1 0.0703(9) 0.0724(9) 0.0609(8) 0.0060(7) 0.0448(7) 0.0022(7)
F2 0.0687(9) 0.0522(8) 0.0868(10) 0.0212(7) 0.0182(8) 0.0386(7)
F3 0.0474(7) 0.0568(8) 0.0645(8) -0.0099(6) -0.0034(6) 0.0042(6)
O11 0.0409(7) 0.0378(7) 0.0403(7) 0.0154(6) 0.0215(6) 0.0006(6)
O12 0.0359(8) 0.0566(9) 0.0434(8) 0.0092(7) -0.0030(6) -0.0116(7)
O13 0.0471(8) 0.0317(7) 0.0452(8) 0.0209(6) 0.0145(6) 0.0073(6)
C4 0.0368(11) 0.0424(11) 0.0369(11) 0.0136(9) 0.0131(9) 0.0090(9)
O1 0.0569(9) 0.0375(7) 0.0254(7) 0.0237(7) -0.0039(6) -0.0026(6)
N1 0.0299(8) 0.0268(7) 0.0235(7) 0.0098(6) 0.0020(6) 0.0058(6)
N2 0.0290(8) 0.0246(7) 0.0207(7) 0.0120(6) 0.0018(6) 0.0017(6)
C1 0.0271(9) 0.0214(8) 0.0267(9) 0.0038(7) 0.0005(7) 0.0070(7)
N11 0.0397(10) 0.0460(10) 0.0483(11) -0.0028(8) -0.0086(8) 0.0262(9)
C12 0.0330(11) 0.0436(12) 0.0604(14) 0.0092(9) -0.0010(10) 0.0273(11)
C13 0.0324(10) 0.0391(11) 0.0418(11) 0.0109(9) 0.0022(9) 0.0162(9)
C14 0.0252(9) 0.0257(9) 0.0326(10) -0.0001(7) 0.0007(7) 0.0136(7)
C15 0.0460(12) 0.0319(10) 0.0322(10) 0.0040(9) -0.0047(9) 0.0108(8)
C16 0.0584(13) 0.0417(12) 0.0336(11) -0.0018(10) -0.0090(10) 0.0141(9)
N21 0.0297(8) 0.0268(8) 0.0321(8) 0.0086(6) 0.0021(7) 0.0088(6)
C22 0.0339(10) 0.0293(9) 0.0264(9) 0.0053(8) 0.0007(8) 0.0069(7)
C23 0.0323(9) 0.0242(8) 0.0243(9) 0.0085(7) 0.0031(7) 0.0031(7)
C24 0.0228(8) 0.0194(8) 0.0249(9) 0.0027(6) 0.0039(7) 0.0053(7)
C25 0.0299(9) 0.0286(9) 0.0234(9) 0.0087(7) 0.0013(7) 0.0026(7)
C26 0.0338(10) 0.0268(9) 0.0335(10) 0.0111(8) 0.0070(8) 0.0032(8)

loop_
_atom_type_symbol
_atom_type_description
_atom_type_scat_dispersion_real
_atom_type_scat_dispersion_imag
_atom_type_scat_source
S S 0.1246 0.1234 'International Tables Vol C Tables 4.2.6.8 and 6.1.1.4'
O O 0.0106 0.0060 'International Tables Vol C Tables 4.2.6.8 and 6.1.1.4'
N N 0.0061 0.0033 'International Tables Vol C Tables 4.2.6.8 and 6.1.1.4'
F F 0.0171 0.0103 'International Tables Vol C Tables 4.2.6.8 and 6.1.1.4'
Ca Ca 0.2262 0.3064 'International Tables Vol C Tables 4.2.6.8 and 6.1.1.4'
H H 0.0000 0.0000 'International Tables Vol C Tables 4.2.6.8 and 6.1.1.4'
C C 0.0033 0.0016 'International Tables Vol C Tables 4.2.6.8 and 6.1.1.4'

loop_
_geom_angle_atom_site_label_1
_geom_angle_atom_site_label_2
_geom_angle_atom_site_label_3
_geom_angle_site_symmetry_1
_geom_angle
O3 Ca1 O2 . 89.42(4)
O3 Ca1 O11 . 83.08(4)
O2 Ca1 O11 . 88.24(4)
O3 Ca1 O11 2_755 96.92(4)
O2 Ca1 O11 2_755 91.76(4)
O11 Ca1 O11 2_755 180
C2 O2 H2 . 109.5
O2 C2 H2B . 109.5
O2 C2 H2C . 109.5
H2B C2 H2C . 109.5
O2 C2 H2D . 109.5
H2B C2 H2D . 109.5
H2C C2 H2D . 109.5
C3 O3 H3 . 109.5
O3 C3 H3A . 109.5
O3 C3 H3B . 109.5
H3A C3 H3B . 109.5
O3 C3 H3C . 109.5
H3A C3 H3C . 109.5
H3B C3 H3C . 109.5
O13 S1 O12 . 114.92(8)
O13 S1 O11 . 114.99(7)
O12 S1 O11 . 114.24(7)
O13 S1 C4 . 104.20(8)
O12 S1 C4 . 103.04(9)
O11 S1 C4 . 103.28(8)
S1 O11 Ca1 . 153.75(8)
F3 C4 F2 . 107.80(16)
F3 C4 F1 . 108.07(15)
F2 C4 F1 . 108.13(15)
F3 C4 S1 . 111.69(13)
F2 C4 S1 . 111.16(13)
F1 C4 S1 . 109.87(13)
C1 N1 C14 . 126.53(14)
C1 N1 H1 . 116.7
C14 N1 H1 . 116.7
C1 N2 C24 . 126.11(13)
C1 N2 H2A . 116.9
C24 N2 H2A . 116.9
O1 C1 N2 . 124.02(14)
O1 C1 N1 . 123.58(15)
N2 C1 N1 . 112.40(14)
C12 N11 C16 . 115.60(16)
N11 C12 C13 . 124.31(17)
N11 C12 H12 . 117.8
C13 C12 H12 . 117.8
C12 C13 C14 . 119.08(18)
C12 C13 H13 . 120.5
C14 C13 H13 . 120.5
C15 C14 N1 . 125.20(14)
C15 C14 C13 . 117.27(16)
N1 C14 C13 . 117.53(15)
C16 C15 C14 . 118.72(17)
C16 C15 H15A . 120.6
C14 C15 H15A . 120.6
N11 C16 C15 . 124.99(18)
N11 C16 H16 . 117.5
C15 C16 H16 . 117.5
C26 N21 C22 . 115.56(13)
N21 C22 C23 . 123.95(15)
N21 C22 H22 . 118.0
C23 C22 H22 . 118.0
C22 C23 C24 . 119.40(15)
C22 C23 H23 . 120.3
C24 C23 H23 . 120.3
C23 C24 C25 . 117.36(14)
C23 C24 N2 . 117.99(13)
C25 C24 N2 . 124.64(14)
C26 C25 C24 . 118.38(15)
C26 C25 H25 . 120.8
C24 C25 H25 . 120.8
N21 C26 C25 . 125.36(15)
N21 C26 H26 . 117.3
C25 C26 H26 . 117.3

loop_
_geom_bond_atom_site_label_1
_geom_bond_atom_site_label_2
_geom_bond_site_symmetry_2
_geom_bond_distance
_geom_bond_publ_flag
Ca1 O2 . 2.3384(11) y
Ca1 O3 . 2.3215(11) y
Ca1 O11 . 2.3521(11) y
O2 C2 . 1.4239(19) ?
O2 H2 . 0.82 ?
C2 H2B . 0.96 ?
C2 H2C . 0.96 ?
C2 H2D . 0.96 ?
O3 C3 . 1.4209(19) ?
O3 H3 . 0.82 ?
C3 H3A . 0.96 ?
C3 H3B . 0.96 ?
C3 H3C . 0.96 ?
S1 O13 . 1.4375(11) ?
S1 O12 . 1.4381(13) ?
S1 O11 . 1.4471(11) ?
S1 C4 . 1.818(2) ?
F1 C4 . 1.3280(19) ?
F2 C4 . 1.3252(19) ?
F3 C4 . 1.315(2) ?
O1 C1 . 1.2160(18) y
N1 C1 . 1.3834(18) y
N1 C14 . 1.3913(19) y
N1 H1 . 0.86 ?
N2 C1 . 1.3731(19) y
N2 C24 . 1.3996(18) y
N2 H2A . 0.86 ?
N11 C12 . 1.334(2) ?
N11 C16 . 1.337(2) ?
C12 C13 . 1.375(2) ?
C12 H12 . 0.93 ?
C13 C14 . 1.404(2) ?
C13 H13 . 0.93 ?
C14 C15 . 1.382(2) ?
C15 C16 . 1.379(2) ?
C15 H15A . 0.93 ?
C16 H16 . 0.93 ?
N21 C26 . 1.331(2) ?
N21 C22 . 1.3466(19) ?
C22 C23 . 1.382(2) ?
C22 H22 . 0.93 ?
C23 C24 . 1.394(2) ?
C23 H23 . 0.93 ?
C24 C25 . 1.395(2) ?
C25 C26 . 1.382(2) ?
C25 H25 . 0.93 ?
C26 H26 . 0.93 ?

loop_
_geom_hbond_atom_site_label_D
_geom_hbond_atom_site_label_H
_geom_hbond_atom_site_label_A
_geom_hbond_site_symmetry_A
_geom_hbond_distance_DH
_geom_hbond_distance_HA
_geom_hbond_distance_DA
_geom_hbond_angle_DHA
_geom_hbond_publ_flag
N1 H1 O12 . 0.86 2.01 2.8608(18) 170 y
N2 H2A O13 . 0.86 2.27 3.1025(17) 163 y
C3 H3A O12 2_755 0.96 2.52 3.316(2) 140 y
O2 H2 N11 1_554 0.82 1.87 2.6891(18) 179 y
O3 H3 N21 2_665 0.82 1.92 2.7250(16) 167 y

loop_
_geom_torsion_atom_site_label_1
_geom_torsion_atom_site_label_2
_geom_torsion_atom_site_label_3
_geom_torsion_atom_site_label_4
_geom_torsion_site_symmetry_1
_geom_torsion
O13 S1 O11 Ca1 . 156.19(15)
O12 S1 O11 Ca1 . 20.2(2)
C4 S1 O11 Ca1 . -90.98(18)
O3 Ca1 O11 S1 2_755 -0.18(18)
O2 Ca1 O11 S1 2_755 89.45(17)
O13 S1 C4 F3 . 59.24(14)
O12 S1 C4 F3 . 179.56(12)
O11 S1 C4 F3 . -61.25(14)
O13 S1 C4 F2 . 179.69(13)
O12 S1 C4 F2 . -60.00(14)
O11 S1 C4 F2 . 59.19(15)
O13 S1 C4 F1 . -60.66(14)
O12 S1 C4 F1 . 59.65(14)
O11 S1 C4 F1 . 178.84(12)
C24 N2 C1 O1 . 1.3(3)
C24 N2 C1 N1 . -178.88(14)
C14 N1 C1 O1 . 1.9(3)
C14 N1 C1 N2 . -177.95(14)
C16 N11 C12 C13 . -0.6(3)
N11 C12 C13 C14 . -0.8(3)
C1 N1 C14 C15 . -5.8(3)
C1 N1 C14 C13 . 175.15(16)
C12 C13 C14 C15 . 2.0(3)
C12 C13 C14 N1 . -178.86(16)
N1 C14 C15 C16 . 179.02(16)
C13 C14 C15 C16 . -1.9(3)
C12 N11 C16 C15 . 0.6(3)
C14 C15 C16 N11 . 0.6(3)
C26 N21 C22 C23 . 0.4(2)
N21 C22 C23 C24 . -0.2(3)
C22 C23 C24 C25 . -0.3(2)
C22 C23 C24 N2 . 179.86(14)
C1 N2 C24 C23 . 178.92(15)
C1 N2 C24 C25 . -0.9(3)
C23 C24 C25 C26 . 0.4(2)
N2 C24 C25 C26 . -179.70(15)
C22 N21 C26 C25 . -0.3(3)
C24 C25 C26 N21 . -0.2(3)
